data_2229351
loop_
_publ_author_name
'Wang, Wei'
'Yao, Hong-guo'
'Gao, Yan'
'Zhang, Jing-jing'
'Jia, Xiao-yu'

_publ_section_title
;
 1-(2-Benzoyl-1-phenylethyl)-4-[(2-hydroxy-1-naphthyl)methylideneamino]-3-phenyl-1<i>H</i>-1,2,4-triazole-5(4<i>H</i>)-thione
;
_journal_coeditor_code CV5051
_journal_issue 3
_journal_name_full 'Acta Crystallographica Section E'
_journal_page_first o675
_journal_paper_doi 10.1107/S1600536811005721
_journal_volume 67
_journal_year 2011
_chemical_formula_iupac 'C34 H26 N4 O2 S'
_chemical_formula_moiety 'C34 H26 N4 O2 S'
_chemical_formula_sum 'C34 H26 N4 O2 S'
_chemical_formula_weight 554.65
_chemical_name_systematic
;
1-(2-Benzoyl-1-phenylethyl)-4-[(2-hydroxy-1-naphthyl)methylideneamino]-
3-phenyl-1<i>H</i>-1,2,4-triazole-5(4<i>H</i>)-thione
;
_space_group_IT_number 14
_symmetry_cell_setting monoclinic
_symmetry_space_group_name_Hall '-P 2ybc'
_symmetry_space_group_name_H-M 'P 1 21/c 1'
_atom_sites_solution_hydrogens geom
_atom_sites_solution_primary direct
_atom_sites_solution_secondary difmap
_cell_angle_alpha 90.00
_cell_angle_beta 99.22(3)
_cell_angle_gamma 90.00
_cell_formula_units_Z 4
_cell_length_a 13.142(3)
_cell_length_b 21.563(4)
_cell_length_c 10.097(2)
_cell_measurement_reflns_used 7260
_cell_measurement_temperature 113(2)
_cell_measurement_theta_max 28.003
_cell_measurement_theta_min 1.569
_cell_volume 2824.3(10)
_computing_cell_refinement 'CrystalClear (Rigaku/MSC, 2005)'
_computing_data_collection 'CrystalClear (Rigaku/MSC, 2005)'
_computing_data_reduction 'CrystalClear (Rigaku/MSC, 2005)'
_computing_molecular_graphics 'SHELXTL (Sheldrick, 2008)'
_computing_publication_material 'SHELXTL (Sheldrick, 2008)'
_computing_structure_refinement 'SHELXL97 (Sheldrick, 2008)'
_computing_structure_solution 'SHELXS97 (Sheldrick, 2008)'
_diffrn_ambient_temperature 113(2)
_diffrn_detector_area_resol_mean 7.31
_diffrn_measured_fraction_theta_full 0.995
_diffrn_measured_fraction_theta_max 0.995
_diffrn_measurement_device_type 'Rigaku Saturn CCD area-detector'
_diffrn_measurement_method '\f and \w'
_diffrn_radiation_monochromator confocal
_diffrn_radiation_source 'rotating anode'
_diffrn_radiation_type 'Mo K\a'
_diffrn_radiation_wavelength 0.71073
_diffrn_reflns_av_R_equivalents 0.0536
_diffrn_reflns_av_sigmaI/netI 0.0428
_diffrn_reflns_limit_h_max 15
_diffrn_reflns_limit_h_min -15
_diffrn_reflns_limit_k_max 25
_diffrn_reflns_limit_k_min -25
_diffrn_reflns_limit_l_max 11
_diffrn_reflns_limit_l_min -12
_diffrn_reflns_number 23204
_diffrn_reflns_theta_full 25.02
_diffrn_reflns_theta_max 25.02
_diffrn_reflns_theta_min 1.57
_diffrn_standards_decay_% 0
_diffrn_standards_interval_count 0
_diffrn_standards_interval_time 0
_diffrn_standards_number 0
_exptl_absorpt_coefficient_mu 0.153
_exptl_absorpt_correction_T_max 0.9848
_exptl_absorpt_correction_T_min 0.9700
_exptl_absorpt_correction_type multi-scan
_exptl_absorpt_process_details '(CrystalClear; Rigaku/MSC, 2005)'
_exptl_crystal_colour colorless
_exptl_crystal_density_diffrn 1.304
_exptl_crystal_density_method 'not measured'
_exptl_crystal_description prism
_exptl_crystal_F_000 1160
_exptl_crystal_size_max 0.20
_exptl_crystal_size_mid 0.18
_exptl_crystal_size_min 0.10
_refine_diff_density_max 0.339
_refine_diff_density_min -0.305
_refine_ls_extinction_coef 0.0240(19)
_refine_ls_extinction_expression Fc^*^=kFc[1+0.001xFc^2^\l^3^/sin(2\q)]^-1/4^
_refine_ls_extinction_method 'SHELXL97 (Sheldrick, 2008)'
_refine_ls_goodness_of_fit_ref 1.110
_refine_ls_hydrogen_treatment constr
_refine_ls_matrix_type full
_refine_ls_number_parameters 372
_refine_ls_number_reflns 4960
_refine_ls_number_restraints 0
_refine_ls_restrained_S_all 1.110
_refine_ls_R_factor_all 0.0599
_refine_ls_R_factor_gt 0.0446
_refine_ls_shift/su_max 0.001
_refine_ls_shift/su_mean 0.000
_refine_ls_structure_factor_coef Fsqd
_refine_ls_weighting_details 'w=1/[\s^2^(Fo^2^)+(0.0813P)^2^+0.4421P] where P=(Fo^2^+2Fc^2^)/3'
_refine_ls_weighting_scheme calc
_refine_ls_wR_factor_gt 0.1144
_refine_ls_wR_factor_ref 0.1423
_reflns_number_gt 4082
_reflns_number_total 4960
_reflns_threshold_expression I>2\s(I)
_cod_data_source_file cv5051.cif
_cod_data_source_block I
_cod_original_cell_volume 2824.4(10)
_cod_original_sg_symbol_H-M 'P 21/c'
_cod_database_code 2229351
_cod_database_fobs_code 2229351

loop_
_symmetry_equiv_pos_as_xyz
'x, y, z'
'-x, y+1/2, -z+1/2'
'-x, -y, -z'
'x, -y-1/2, z-1/2'

loop_
_atom_site_type_symbol
_atom_site_label
_atom_site_fract_x
_atom_site_fract_y
_atom_site_fract_z
_atom_site_U_iso_or_equiv
_atom_site_adp_type
_atom_site_calc_flag
_atom_site_refinement_flags
_atom_site_occupancy
_atom_site_disorder_assembly
_atom_site_disorder_group
S S1 0.16625(4) 0.42969(3) 0.53137(5) 0.02488(19) Uani d . 1 . .
O O1 0.08098(12) 0.59528(7) 0.32929(16) 0.0304(4) Uani d . 1 . .
O O2 0.56113(11) 0.45741(7) 0.40769(15) 0.0256(4) Uani d . 1 . .
H H2 0.4993 0.4598 0.3708 0.038 Uiso calc R 1 . .
N N1 0.10577(13) 0.46429(8) 0.27235(17) 0.0199(4) Uani d . 1 . .
N N2 0.14223(13) 0.47373(8) 0.15336(17) 0.0218(4) Uani d . 1 . .
N N3 0.26474(13) 0.43820(8) 0.30946(16) 0.0185(4) Uani d . 1 . .
N N4 0.36713(13) 0.43073(8) 0.37079(17) 0.0195(4) Uani d . 1 . .
C C1 -0.00280(15) 0.47524(10) 0.2847(2) 0.0201(5) Uani d . 1 . .
H H1 -0.0055 0.4847 0.3810 0.024 Uiso calc R 1 . .
C C2 -0.06940(16) 0.41850(9) 0.2465(2) 0.0217(5) Uani d . 1 . .
C C3 -0.06416(17) 0.38507(11) 0.1301(2) 0.0285(5) Uani d . 1 . .
H H3 -0.0143 0.3957 0.0754 0.034 Uiso calc R 1 . .
C C4 -0.13163(19) 0.33608(11) 0.0934(2) 0.0339(6) Uani d . 1 . .
H H4 -0.1275 0.3132 0.0140 0.041 Uiso calc R 1 . .
C C5 -0.20463(18) 0.32055(11) 0.1720(2) 0.0336(6) Uani d . 1 . .
H H5 -0.2514 0.2875 0.1458 0.040 Uiso calc R 1 . .
C C6 -0.20963(19) 0.35305(11) 0.2889(3) 0.0351(6) Uani d . 1 . .
H H6 -0.2596 0.3423 0.3433 0.042 Uiso calc R 1 . .
C C7 -0.14105(17) 0.40157(10) 0.3265(2) 0.0279(5) Uani d . 1 . .
H H7 -0.1435 0.4233 0.4078 0.034 Uiso calc R 1 . .
C C8 -0.04660(15) 0.53104(9) 0.2024(2) 0.0200(5) Uani d . 1 . .
H H8A -0.0383 0.5241 0.1078 0.024 Uiso calc R 1 . .
H H8B -0.1214 0.5336 0.2053 0.024 Uiso calc R 1 . .
C C9 0.00226(16) 0.59267(10) 0.2479(2) 0.0220(5) Uani d . 1 . .
C C10 -0.04771(17) 0.65007(10) 0.1847(2) 0.0258(5) Uani d . 1 . .
C C11 -0.14383(19) 0.64937(11) 0.1051(3) 0.0436(7) Uani d . 1 . .
H H11 -0.1822 0.6119 0.0939 0.052 Uiso calc R 1 . .
C C12 -0.1845(2) 0.70293(13) 0.0417(4) 0.0623(10) Uani d . 1 . .
H H12 -0.2502 0.7019 -0.0133 0.075 Uiso calc R 1 . .
C C13 -0.1304(2) 0.75742(12) 0.0580(4) 0.0585(9) Uani d . 1 . .
H H13 -0.1582 0.7939 0.0135 0.070 Uiso calc R 1 . .
C C14 -0.0359(2) 0.75920(12) 0.1386(3) 0.0514(8) Uani d . 1 . .
H H14 0.0014 0.7970 0.1507 0.062 Uiso calc R 1 . .
C C15 0.00491(19) 0.70596(11) 0.2024(3) 0.0388(6) Uani d . 1 . .
H H15 0.0699 0.7077 0.2592 0.047 Uiso calc R 1 . .
C C16 0.17801(16) 0.44309(9) 0.3722(2) 0.0191(5) Uani d . 1 . .
C C17 0.24002(15) 0.45884(9) 0.1792(2) 0.0193(5) Uani d . 1 . .
C C18 0.31025(15) 0.45953(9) 0.0795(2) 0.0194(5) Uani d . 1 . .
C C19 0.29602(16) 0.50478(10) -0.0206(2) 0.0222(5) Uani d . 1 . .
H H19 0.2473 0.5371 -0.0175 0.027 Uiso calc R 1 . .
C C20 0.35328(17) 0.50241(11) -0.1249(2) 0.0269(5) Uani d . 1 . .
H H20 0.3431 0.5329 -0.1936 0.032 Uiso calc R 1 . .
C C21 0.42476(17) 0.45594(10) -0.1289(2) 0.0282(5) Uani d . 1 . .
H H21 0.4633 0.4543 -0.2008 0.034 Uiso calc R 1 . .
C C22 0.44066(18) 0.41152(10) -0.0284(2) 0.0273(5) Uani d . 1 . .
H H22 0.4906 0.3799 -0.0313 0.033 Uiso calc R 1 . .
C C23 0.38430(17) 0.41304(10) 0.0757(2) 0.0234(5) Uani d . 1 . .
H H23 0.3957 0.3827 0.1446 0.028 Uiso calc R 1 . .
C C24 0.38344(16) 0.39135(9) 0.4677(2) 0.0203(5) Uani d . 1 . .
H H24 0.3278 0.3674 0.4899 0.024 Uiso calc R 1 . .
C C25 0.48594(15) 0.38324(9) 0.5431(2) 0.0176(4) Uani d . 1 . .
C C26 0.50280(16) 0.33939(9) 0.6524(2) 0.0207(5) Uani d . 1 . .
C C27 0.42351(17) 0.30223(10) 0.6923(2) 0.0269(5) Uani d . 1 . .
H H27 0.3546 0.3065 0.6473 0.032 Uiso calc R 1 . .
C C28 0.4453(2) 0.26033(11) 0.7947(2) 0.0343(6) Uani d . 1 . .
H H28 0.3911 0.2359 0.8196 0.041 Uiso calc R 1 . .
C C29 0.5456(2) 0.25274(11) 0.8635(3) 0.0362(6) Uani d . 1 . .
H H29 0.5598 0.2230 0.9336 0.043 Uiso calc R 1 . .
C C30 0.62286(19) 0.28835(11) 0.8292(2) 0.0302(5) Uani d . 1 . .
H H30 0.6908 0.2838 0.8772 0.036 Uiso calc R 1 . .
C C31 0.60419(16) 0.33192(9) 0.7236(2) 0.0219(5) Uani d . 1 . .
C C32 0.68548(17) 0.36873(11) 0.6870(2) 0.0263(5) Uani d . 1 . .
H H32 0.7530 0.3644 0.7363 0.032 Uiso calc R 1 . .
C C33 0.66934(17) 0.40962(10) 0.5842(2) 0.0240(5) Uani d . 1 . .
H H33 0.7251 0.4333 0.5615 0.029 Uiso calc R 1 . .
C C34 0.56926(16) 0.41697(9) 0.5107(2) 0.0198(5) Uani d . 1 . .

loop_
_atom_site_aniso_label
_atom_site_aniso_U_11
_atom_site_aniso_U_22
_atom_site_aniso_U_33
_atom_site_aniso_U_12
_atom_site_aniso_U_13
_atom_site_aniso_U_23
S1 0.0264(3) 0.0314(3) 0.0177(3) 0.0045(2) 0.0061(2) 0.0032(2)
O1 0.0231(9) 0.0351(9) 0.0309(9) -0.0044(7) -0.0023(7) 0.0010(7)
O2 0.0212(8) 0.0302(8) 0.0252(8) -0.0010(7) 0.0030(7) 0.0093(6)
N1 0.0171(9) 0.0269(9) 0.0164(9) 0.0009(7) 0.0042(7) 0.0027(7)
N2 0.0191(10) 0.0273(10) 0.0191(9) -0.0007(7) 0.0034(7) 0.0012(7)
N3 0.0155(9) 0.0240(9) 0.0161(9) 0.0012(7) 0.0025(7) 0.0015(7)
N4 0.0157(10) 0.0243(9) 0.0179(9) 0.0026(7) 0.0006(7) -0.0005(7)
C1 0.0145(11) 0.0259(11) 0.0203(11) 0.0023(9) 0.0041(9) 0.0010(8)
C2 0.0189(11) 0.0220(11) 0.0228(11) 0.0028(9) -0.0006(9) 0.0065(8)
C3 0.0274(13) 0.0348(13) 0.0236(12) -0.0045(10) 0.0050(10) 0.0019(10)
C4 0.0367(15) 0.0356(13) 0.0284(13) -0.0017(11) 0.0022(11) -0.0063(10)
C5 0.0302(13) 0.0289(12) 0.0394(14) -0.0082(10) -0.0012(11) -0.0017(11)
C6 0.0322(14) 0.0309(13) 0.0449(15) -0.0064(10) 0.0143(12) -0.0007(11)
C7 0.0291(13) 0.0257(12) 0.0308(13) -0.0022(10) 0.0099(10) -0.0018(9)
C8 0.0153(11) 0.0251(11) 0.0203(11) 0.0016(9) 0.0047(9) 0.0014(8)
C9 0.0175(12) 0.0288(12) 0.0205(11) -0.0014(9) 0.0052(10) -0.0013(9)
C10 0.0228(12) 0.0243(11) 0.0295(12) -0.0005(9) 0.0019(10) -0.0032(9)
C11 0.0357(15) 0.0201(12) 0.0666(19) -0.0040(11) -0.0176(13) 0.0025(12)
C12 0.0496(18) 0.0281(14) 0.094(3) 0.0010(13) -0.0344(17) 0.0071(15)
C13 0.056(2) 0.0201(13) 0.089(2) 0.0032(12) -0.0187(17) 0.0064(14)
C14 0.0482(18) 0.0201(13) 0.080(2) -0.0075(12) -0.0076(16) -0.0020(13)
C15 0.0307(14) 0.0249(12) 0.0572(17) -0.0034(10) -0.0032(12) -0.0045(11)
C16 0.0194(11) 0.0160(10) 0.0222(11) -0.0004(8) 0.0045(9) 0.0004(8)
C17 0.0170(11) 0.0203(10) 0.0202(11) -0.0019(8) 0.0018(9) 0.0014(8)
C18 0.0152(11) 0.0236(11) 0.0190(11) -0.0027(8) 0.0013(9) -0.0013(8)
C19 0.0185(11) 0.0252(11) 0.0219(11) 0.0002(9) 0.0006(9) 0.0010(9)
C20 0.0273(12) 0.0318(12) 0.0212(12) -0.0027(10) 0.0026(10) 0.0023(9)
C21 0.0289(13) 0.0355(13) 0.0217(12) -0.0049(10) 0.0087(10) -0.0037(10)
C22 0.0257(12) 0.0309(12) 0.0264(12) 0.0018(10) 0.0072(10) -0.0049(9)
C23 0.0228(12) 0.0244(11) 0.0219(12) 0.0010(9) 0.0002(9) 0.0007(9)
C24 0.0206(12) 0.0198(10) 0.0209(11) 0.0002(8) 0.0047(9) -0.0021(8)
C25 0.0183(11) 0.0181(10) 0.0168(10) 0.0027(8) 0.0040(8) -0.0023(8)
C26 0.0240(12) 0.0199(11) 0.0186(11) 0.0009(9) 0.0048(9) -0.0002(8)
C27 0.0260(13) 0.0278(12) 0.0268(12) -0.0034(9) 0.0035(10) 0.0048(9)
C28 0.0408(15) 0.0279(12) 0.0360(14) -0.0050(11) 0.0113(12) 0.0096(10)
C29 0.0446(16) 0.0325(13) 0.0318(14) 0.0051(11) 0.0068(12) 0.0150(10)
C30 0.0313(13) 0.0322(13) 0.0264(12) 0.0093(10) 0.0020(10) 0.0062(10)
C31 0.0225(12) 0.0228(11) 0.0204(11) 0.0056(9) 0.0032(9) -0.0012(8)
C32 0.0200(12) 0.0322(12) 0.0252(12) 0.0034(9) -0.0010(9) -0.0008(9)
C33 0.0189(12) 0.0287(12) 0.0250(12) 0.0003(9) 0.0057(9) -0.0007(9)
C34 0.0235(12) 0.0210(10) 0.0153(10) -0.0003(9) 0.0036(9) -0.0015(8)

loop_
_atom_type_symbol
_atom_type_description
_atom_type_scat_dispersion_real
_atom_type_scat_dispersion_imag
_atom_type_scat_source
C C 0.0033 0.0016
; International Tables
Vol. C, Tables 4.2.6.8 and 6.1.1.4
;
H H 0.0000 0.0000
; International Tables
Vol. C, Tables 4.2.6.8 and 6.1.1.4
;
N N 0.0061 0.0033
; International Tables
Vol. C, Tables 4.2.6.8 and 6.1.1.4
;
O O 0.0106 0.0106
; International Tables
Vol. C, Tables 4.2.6.8 and 6.1.1.4
;
S S 0.1246 0.1246
; International Tables
Vol. C, Tables 4.2.6.8 and 6.1.1.4
;

loop_
_geom_angle_atom_site_label_1
_geom_angle_atom_site_label_2
_geom_angle_atom_site_label_3
_geom_angle_site_symmetry_1
_geom_angle_site_symmetry_3
_geom_angle
_geom_angle_publ_flag
C34 O2 H2 . . 109.5 ?
C16 N1 N2 . . 113.59(16) ?
C16 N1 C1 . . 124.56(17) ?
N2 N1 C1 . . 121.84(17) ?
C17 N2 N1 . . 104.91(17) ?
C17 N3 C16 . . 108.93(16) ?
C17 N3 N4 . . 121.57(16) ?
C16 N3 N4 . . 127.36(16) ?
C24 N4 N3 . . 116.37(17) ?
N1 C1 C2 . . 112.14(16) ?
N1 C1 C8 . . 111.58(16) ?
C2 C1 C8 . . 110.26(17) ?
N1 C1 H1 . . 107.5 ?
C2 C1 H1 . . 107.5 ?
C8 C1 H1 . . 107.5 ?
C7 C2 C3 . . 119.2(2) ?
C7 C2 C1 . . 118.89(19) ?
C3 C2 C1 . . 121.87(19) ?
C2 C3 C4 . . 120.2(2) ?
C2 C3 H3 . . 119.9 ?
C4 C3 H3 . . 119.9 ?
C5 C4 C3 . . 120.2(2) ?
C5 C4 H4 . . 119.9 ?
C3 C4 H4 . . 119.9 ?
C4 C5 C6 . . 120.0(2) ?
C4 C5 H5 . . 120.0 ?
C6 C5 H5 . . 120.0 ?
C5 C6 C7 . . 119.7(2) ?
C5 C6 H6 . . 120.1 ?
C7 C6 H6 . . 120.1 ?
C2 C7 C6 . . 120.7(2) ?
C2 C7 H7 . . 119.7 ?
C6 C7 H7 . . 119.7 ?
C9 C8 C1 . . 115.01(18) ?
C9 C8 H8A . . 108.5 ?
C1 C8 H8A . . 108.5 ?
C9 C8 H8B . . 108.5 ?
C1 C8 H8B . . 108.5 ?
H8A C8 H8B . . 107.5 ?
O1 C9 C10 . . 121.2(2) ?
O1 C9 C8 . . 121.3(2) ?
C10 C9 C8 . . 117.44(19) ?
C11 C10 C15 . . 118.3(2) ?
C11 C10 C9 . . 122.4(2) ?
C15 C10 C9 . . 119.2(2) ?
C10 C11 C12 . . 120.5(2) ?
C10 C11 H11 . . 119.8 ?
C12 C11 H11 . . 119.8 ?
C13 C12 C11 . . 120.4(3) ?
C13 C12 H12 . . 119.8 ?
C11 C12 H12 . . 119.8 ?
C12 C13 C14 . . 119.9(3) ?
C12 C13 H13 . . 120.1 ?
C14 C13 H13 . . 120.1 ?
C13 C14 C15 . . 120.0(2) ?
C13 C14 H14 . . 120.0 ?
C15 C14 H14 . . 120.0 ?
C14 C15 C10 . . 120.9(2) ?
C14 C15 H15 . . 119.6 ?
C10 C15 H15 . . 119.6 ?
N1 C16 N3 . . 102.42(16) ?
N1 C16 S1 . . 128.11(16) ?
N3 C16 S1 . . 129.41(16) ?
N2 C17 N3 . . 110.08(18) ?
N2 C17 C18 . . 124.36(19) ?
N3 C17 C18 . . 125.38(18) ?
C19 C18 C23 . . 119.5(2) ?
C19 C18 C17 . . 118.47(18) ?
C23 C18 C17 . . 121.73(19) ?
C20 C19 C18 . . 119.8(2) ?
C20 C19 H19 . . 120.1 ?
C18 C19 H19 . . 120.1 ?
C21 C20 C19 . . 120.2(2) ?
C21 C20 H20 . . 119.9 ?
C19 C20 H20 . . 119.9 ?
C20 C21 C22 . . 120.3(2) ?
C20 C21 H21 . . 119.9 ?
C22 C21 H21 . . 119.9 ?
C23 C22 C21 . . 120.3(2) ?
C23 C22 H22 . . 119.8 ?
C21 C22 H22 . . 119.8 ?
C22 C23 C18 . . 119.8(2) ?
C22 C23 H23 . . 120.1 ?
C18 C23 H23 . . 120.1 ?
N4 C24 C25 . . 120.45(19) ?
N4 C24 H24 . . 119.8 ?
C25 C24 H24 . . 119.8 ?
C34 C25 C26 . . 119.34(19) ?
C34 C25 C24 . . 120.85(18) ?
C26 C25 C24 . . 119.80(18) ?
C31 C26 C27 . . 117.64(19) ?
C31 C26 C25 . . 118.60(19) ?
C27 C26 C25 . . 123.76(19) ?
C28 C27 C26 . . 120.8(2) ?
C28 C27 H27 . . 119.6 ?
C26 C27 H27 . . 119.6 ?
C27 C28 C29 . . 121.3(2) ?
C27 C28 H28 . . 119.4 ?
C29 C28 H28 . . 119.4 ?
C30 C29 C28 . . 119.3(2) ?
C30 C29 H29 . . 120.3 ?
C28 C29 H29 . . 120.3 ?
C29 C30 C31 . . 121.4(2) ?
C29 C30 H30 . . 119.3 ?
C31 C30 H30 . . 119.3 ?
C30 C31 C26 . . 119.6(2) ?
C30 C31 C32 . . 121.3(2) ?
C26 C31 C32 . . 119.16(19) ?
C33 C32 C31 . . 122.0(2) ?
C33 C32 H32 . . 119.0 ?
C31 C32 H32 . . 119.0 ?
C32 C33 C34 . . 119.7(2) ?
C32 C33 H33 . . 120.2 ?
C34 C33 H33 . . 120.2 ?
O2 C34 C25 . . 123.30(19) ?
O2 C34 C33 . . 115.47(18) ?
C25 C34 C33 . . 121.22(19) ?

loop_
_geom_bond_atom_site_label_1
_geom_bond_atom_site_label_2
_geom_bond_site_symmetry_2
_geom_bond_distance
_geom_bond_publ_flag
S1 C16 . 1.665(2) ?
O1 C9 . 1.215(3) ?
O2 C34 . 1.349(2) ?
O2 H2 . 0.8400 ?
N1 C16 . 1.349(3) ?
N1 N2 . 1.378(2) ?
N1 C1 . 1.471(3) ?
N2 C17 . 1.310(3) ?
N3 C17 . 1.377(3) ?
N3 C16 . 1.394(3) ?
N3 N4 . 1.397(2) ?
N4 C24 . 1.287(3) ?
C1 C2 . 1.518(3) ?
C1 C8 . 1.522(3) ?
C1 H1 . 1.0000 ?
C2 C7 . 1.384(3) ?
C2 C3 . 1.390(3) ?
C3 C4 . 1.391(3) ?
C3 H3 . 0.9500 ?
C4 C5 . 1.381(3) ?
C4 H4 . 0.9500 ?
C5 C6 . 1.383(3) ?
C5 H5 . 0.9500 ?
C6 C7 . 1.393(3) ?
C6 H6 . 0.9500 ?
C7 H7 . 0.9500 ?
C8 C9 . 1.515(3) ?
C8 H8A . 0.9900 ?
C8 H8B . 0.9900 ?
C9 C10 . 1.495(3) ?
C10 C11 . 1.384(3) ?
C10 C15 . 1.387(3) ?
C11 C12 . 1.385(3) ?
C11 H11 . 0.9500 ?
C12 C13 . 1.370(4) ?
C12 H12 . 0.9500 ?
C13 C14 . 1.372(4) ?
C13 H13 . 0.9500 ?
C14 C15 . 1.382(4) ?
C14 H14 . 0.9500 ?
C15 H15 . 0.9500 ?
C17 C18 . 1.471(3) ?
C18 C19 . 1.396(3) ?
C18 C23 . 1.402(3) ?
C19 C20 . 1.390(3) ?
C19 H19 . 0.9500 ?
C20 C21 . 1.379(3) ?
C20 H20 . 0.9500 ?
C21 C22 . 1.387(3) ?
C21 H21 . 0.9500 ?
C22 C23 . 1.380(3) ?
C22 H22 . 0.9500 ?
C23 H23 . 0.9500 ?
C24 C25 . 1.448(3) ?
C24 H24 . 0.9500 ?
C25 C34 . 1.396(3) ?
C25 C26 . 1.444(3) ?
C26 C31 . 1.418(3) ?
C26 C27 . 1.423(3) ?
C27 C28 . 1.369(3) ?
C27 H27 . 0.9500 ?
C28 C29 . 1.398(4) ?
C28 H28 . 0.9500 ?
C29 C30 . 1.361(3) ?
C29 H29 . 0.9500 ?
C30 C31 . 1.412(3) ?
C30 H30 . 0.9500 ?
C31 C32 . 1.426(3) ?
C32 C33 . 1.353(3) ?
C32 H32 . 0.9500 ?
C33 C34 . 1.411(3) ?
C33 H33 . 0.9500 ?

loop_
_geom_hbond_atom_site_label_D
_geom_hbond_atom_site_label_H
_geom_hbond_atom_site_label_A
_geom_hbond_site_symmetry_A
_geom_hbond_distance_DH
_geom_hbond_distance_HA
_geom_hbond_distance_DA
_geom_hbond_angle_DHA
_geom_hbond_publ_flag
O2 H2 N4 . 0.84 1.85 2.582(2) 145 yes
C32 H32 O1 3_666 0.95 2.53 3.196(2) 127 yes
C14 H14 Cg1 2_554 0.95 2.60 3.465(2) 151 yes

loop_
_geom_torsion_atom_site_label_1
_geom_torsion_atom_site_label_2
_geom_torsion_atom_site_label_3
_geom_torsion_atom_site_label_4
_geom_torsion_site_symmetry_1
_geom_torsion_site_symmetry_2
_geom_torsion_site_symmetry_3
_geom_torsion_site_symmetry_4
_geom_torsion
_geom_torsion_publ_flag
C16 N1 N2 C17 . . . . -0.8(2) ?
C1 N1 N2 C17 . . . . -179.26(17) ?
C17 N3 N4 C24 . . . . -154.97(19) ?
C16 N3 N4 C24 . . . . 43.5(3) ?
C16 N1 C1 C2 . . . . -90.8(2) ?
N2 N1 C1 C2 . . . . 87.5(2) ?
C16 N1 C1 C8 . . . . 144.92(19) ?
N2 N1 C1 C8 . . . . -36.7(3) ?
N1 C1 C2 C7 . . . . 136.1(2) ?
C8 C1 C2 C7 . . . . -98.9(2) ?
N1 C1 C2 C3 . . . . -47.3(3) ?
C8 C1 C2 C3 . . . . 77.7(2) ?
C7 C2 C3 C4 . . . . 1.3(3) ?
C1 C2 C3 C4 . . . . -175.3(2) ?
C2 C3 C4 C5 . . . . 0.4(4) ?
C3 C4 C5 C6 . . . . -1.1(4) ?
C4 C5 C6 C7 . . . . 0.3(4) ?
C3 C2 C7 C6 . . . . -2.2(3) ?
C1 C2 C7 C6 . . . . 174.5(2) ?
C5 C6 C7 C2 . . . . 1.4(4) ?
N1 C1 C8 C9 . . . . -64.8(2) ?
C2 C1 C8 C9 . . . . 169.89(17) ?
C1 C8 C9 O1 . . . . 11.4(3) ?
C1 C8 C9 C10 . . . . -170.98(18) ?
O1 C9 C10 C11 . . . . -171.5(2) ?
C8 C9 C10 C11 . . . . 10.9(3) ?
O1 C9 C10 C15 . . . . 10.5(3) ?
C8 C9 C10 C15 . . . . -167.1(2) ?
C15 C10 C11 C12 . . . . 2.0(4) ?
C9 C10 C11 C12 . . . . -175.9(3) ?
C10 C11 C12 C13 . . . . -0.6(5) ?
C11 C12 C13 C14 . . . . -0.7(6) ?
C12 C13 C14 C15 . . . . 0.6(5) ?
C13 C14 C15 C10 . . . . 0.9(5) ?
C11 C10 C15 C14 . . . . -2.2(4) ?
C9 C10 C15 C14 . . . . 175.8(2) ?
N2 N1 C16 N3 . . . . -1.0(2) ?
C1 N1 C16 N3 . . . . 177.48(17) ?
N2 N1 C16 S1 . . . . 176.44(15) ?
C1 N1 C16 S1 . . . . -5.1(3) ?
C17 N3 C16 N1 . . . . 2.3(2) ?
N4 N3 C16 N1 . . . . 165.67(17) ?
C17 N3 C16 S1 . . . . -175.07(16) ?
N4 N3 C16 S1 . . . . -11.7(3) ?
N1 N2 C17 N3 . . . . 2.2(2) ?
N1 N2 C17 C18 . . . . 177.69(18) ?
C16 N3 C17 N2 . . . . -3.0(2) ?
N4 N3 C17 N2 . . . . -167.49(16) ?
C16 N3 C17 C18 . . . . -178.37(19) ?
N4 N3 C17 C18 . . . . 17.1(3) ?
N2 C17 C18 C19 . . . . 34.5(3) ?
N3 C17 C18 C19 . . . . -150.7(2) ?
N2 C17 C18 C23 . . . . -139.8(2) ?
N3 C17 C18 C23 . . . . 35.0(3) ?
C23 C18 C19 C20 . . . . 1.7(3) ?
C17 C18 C19 C20 . . . . -172.70(19) ?
C18 C19 C20 C21 . . . . -0.7(3) ?
C19 C20 C21 C22 . . . . -0.5(3) ?
C20 C21 C22 C23 . . . . 0.7(3) ?
C21 C22 C23 C18 . . . . 0.3(3) ?
C19 C18 C23 C22 . . . . -1.5(3) ?
C17 C18 C23 C22 . . . . 172.7(2) ?
N3 N4 C24 C25 . . . . -176.06(16) ?
N4 C24 C25 C34 . . . . -1.2(3) ?
N4 C24 C25 C26 . . . . 179.30(18) ?
C34 C25 C26 C31 . . . . -0.2(3) ?
C24 C25 C26 C31 . . . . 179.34(18) ?
C34 C25 C26 C27 . . . . -179.18(19) ?
C24 C25 C26 C27 . . . . 0.3(3) ?
C31 C26 C27 C28 . . . . -0.8(3) ?
C25 C26 C27 C28 . . . . 178.3(2) ?
C26 C27 C28 C29 . . . . 0.1(4) ?
C27 C28 C29 C30 . . . . 0.9(4) ?
C28 C29 C30 C31 . . . . -1.3(4) ?
C29 C30 C31 C26 . . . . 0.6(3) ?
C29 C30 C31 C32 . . . . -179.4(2) ?
C27 C26 C31 C30 . . . . 0.4(3) ?
C25 C26 C31 C30 . . . . -178.68(19) ?
C27 C26 C31 C32 . . . . -179.57(19) ?
C25 C26 C31 C32 . . . . 1.4(3) ?
C30 C31 C32 C33 . . . . 178.4(2) ?
C26 C31 C32 C33 . . . . -1.6(3) ?
C31 C32 C33 C34 . . . . 0.6(3) ?
C26 C25 C34 O2 . . . . 177.88(18) ?
C24 C25 C34 O2 . . . . -1.6(3) ?
C26 C25 C34 C33 . . . . -0.9(3) ?
C24 C25 C34 C33 . . . . 179.63(18) ?
C32 C33 C34 O2 . . . . -178.16(19) ?
C32 C33 C34 C25 . . . . 0.7(3) ?
